data_7111031
loop_
_publ_author_name
'Feeder, Neil'
'Less, Robert J.'
'Rawson, Jeremy M.'
'Oliete, Patricia'
'Palacio, Fernando'

_publ_section_title
;
 An unprecedented mode of association in diselenadiazolyl radicals:
 crystal structures and magnetic properties of [p-XC6F4CNSeSeN]2 (X=Cl,
 Br)
;
_journal_issue 24
_journal_name_full 'Chemical Communications'
_journal_page_first 2449
_journal_paper_doi 10.1039/b004705h
_journal_year 2000
_chemical_formula_sum 'C7 Br F4 N2 Se2'
_chemical_formula_weight 425.92
_chemical_name_systematic
; 
 ? 
;
_space_group_IT_number 14
_symmetry_cell_setting monoclinic
_symmetry_space_group_name_Hall '-P 2ybc'
_symmetry_space_group_name_H-M 'P 1 21/c 1'
_atom_sites_solution_hydrogens geom
_atom_sites_solution_primary direct
_atom_sites_solution_secondary difmap
_audit_creation_method SHELXL
_cell_angle_alpha 90.00
_cell_angle_beta 102.85(6)
_cell_angle_gamma 90.00
_cell_formula_units_Z 8
_cell_length_a 26.275(11)
_cell_length_b 6.131(7)
_cell_length_c 12.513(10)
_cell_measurement_temperature 180(2)
_cell_volume 1965(3)
_computing_structure_refinement 'SHELXL-93 (Sheldrick, 1993)'
_computing_structure_solution 'SHELXS-86 (Sheldrick, 1990)'
_diffrn_ambient_temperature 180(2)
_diffrn_radiation_monochromator graphite
_diffrn_radiation_source 'fine-focus sealed tube'
_diffrn_radiation_type MoK\a
_diffrn_radiation_wavelength 0.71069
_diffrn_reflns_av_R_equivalents 0.0321
_diffrn_reflns_av_sigmaI/netI 0.1014
_diffrn_reflns_limit_h_max 11
_diffrn_reflns_limit_h_min -28
_diffrn_reflns_limit_k_max 0
_diffrn_reflns_limit_k_min -6
_diffrn_reflns_limit_l_max 13
_diffrn_reflns_limit_l_min 0
_diffrn_reflns_number 2270
_diffrn_reflns_theta_max 22.50
_diffrn_reflns_theta_min 3.18
_exptl_absorpt_coefficient_mu 11.620
_exptl_crystal_density_diffrn 2.879
_exptl_crystal_F_000 1560
_exptl_crystal_size_max 0.20
_exptl_crystal_size_mid 0.15
_exptl_crystal_size_min 0.14
_refine_diff_density_max 2.436
_refine_diff_density_min -1.408
_refine_diff_density_rms 0.359
_refine_ls_extinction_coef 0.0004(3)
_refine_ls_extinction_expression Fc^*^=kFc[1+0.001xFc^2^\l^3^/sin(2\q)]^-1/4^
_refine_ls_extinction_method SHELXL
_refine_ls_goodness_of_fit_all 1.165
_refine_ls_goodness_of_fit_obs 1.322
_refine_ls_matrix_type full
_refine_ls_number_parameters 169
_refine_ls_number_reflns 2186
_refine_ls_number_restraints 72
_refine_ls_restrained_S_all 1.164
_refine_ls_restrained_S_obs 1.288
_refine_ls_R_factor_all 0.1496
_refine_ls_R_factor_obs 0.0971
_refine_ls_shift/esd_max -0.018
_refine_ls_shift/esd_mean 0.002
_refine_ls_structure_factor_coef Fsqd
_refine_ls_weighting_details 'w=1/[\s^2^(Fo^2^)+(0.0893P)^2^+189.3795P] where P=(Fo^2^+2Fc^2^)/3'
_refine_ls_weighting_scheme calc
_refine_ls_wR_factor_all 0.2821
_refine_ls_wR_factor_obs 0.2475
_reflns_number_observed 1393
_reflns_number_total 2197
_reflns_observed_criterion >2sigma(I)
_cod_data_source_file b004705hsup1.cif
_cod_data_source_block jr9906
_cod_depositor_comments
;
The following automatic conversions were performed:

'_symmetry_cell_setting' value 'Monoclinic' changed to 'monoclinic'
according to /home/saulius/struct/CIF-dictionaries/cif_core.dic
dictionary named 'cif_core.dic' version 2.4.2 from 2011-04-26.

Automatic conversion script
Id: cif_fix_values 1891 2012-01-12 08:04:46Z andrius 

The following automatic conversions were performed:

'_refine_ls_weighting_scheme' value 'calc
w=1/[\s^2^(Fo^2^)+(0.0893P)^2^+189.3795P] where P=(Fo^2^+2Fc^2^)/3'
was changed to 'calc'. New tag '_refine_ls_weighting_details' was
created. The value of the new tag was set to
'w=1/[\s^2^(Fo^2^)+(0.0893P)^2^+189.3795P] where P=(Fo^2^+2Fc^2^)/3'.

Automatic conversion script
Id: cif_fix_values 3143 2015-03-26 13:38:13Z robertas 
;
_cod_original_cell_volume 1965.3(29)
_cod_original_sg_symbol_H-M P2(1)/c
_cod_database_code 7111031

loop_
_symmetry_equiv_pos_as_xyz
'x, y, z'
'-x, y+1/2, -z+1/2'
'-x, -y, -z'
'x, -y-1/2, z-1/2'

loop_
_atom_site_aniso_label
_atom_site_aniso_U_11
_atom_site_aniso_U_22
_atom_site_aniso_U_33
_atom_site_aniso_U_23
_atom_site_aniso_U_13
_atom_site_aniso_U_12
Br1 0.026(3) 0.038(2) 0.051(2) 0.018(2) 0.017(2) 0.000(2)
Se11 0.022(2) 0.0162(13) 0.037(2) 0.0002(11) 0.0131(14) 0.0002(11)
Se12 0.022(2) 0.0162(13) 0.037(2) 0.0002(11) 0.0131(14) 0.0002(11)
F11 0.027(7) 0.032(6) 0.042(6) -0.007(5) 0.015(6) -0.014(5)
F12 0.027(7) 0.032(6) 0.042(6) -0.007(5) 0.015(6) -0.014(5)
F13 0.027(7) 0.032(6) 0.042(6) -0.007(5) 0.015(6) -0.014(5)
F14 0.027(7) 0.032(6) 0.042(6) -0.007(5) 0.015(6) -0.014(5)
Br2 0.022(2) 0.039(2) 0.043(2) -0.018(2) 0.006(2) -0.006(2)
Se21 0.037(3) 0.018(2) 0.032(2) -0.008(2) 0.016(2) -0.004(2)
Se22 0.026(3) 0.022(2) 0.032(2) 0.000(2) 0.001(2) -0.003(2)
F21 0.044(15) 0.025(11) 0.051(12) 0.017(10) 0.020(12) -0.007(11)
F22 0.014(13) 0.059(14) 0.024(10) -0.001(10) -0.006(10) 0.003(11)
F23 0.032(14) 0.020(10) 0.054(13) -0.002(9) 0.015(12) -0.019(10)
F24 0.032(14) 0.015(9) 0.034(10) -0.014(8) 0.014(10) -0.021(9)

loop_
_atom_site_label
_atom_site_type_symbol
_atom_site_fract_x
_atom_site_fract_y
_atom_site_fract_z
_atom_site_U_iso_or_equiv
_atom_site_thermal_displace_type
_atom_site_occupancy
_atom_site_calc_flag
_atom_site_refinement_flags
Br1 Br 0.0176(2) -0.7175(6) 0.6593(3) 0.0370(12) Uani 1 d D
Se11 Se 0.25554(14) -0.2261(5) 0.3527(3) 0.0239(8) Uani 1 d D
Se12 Se 0.20659(14) 0.0993(5) 0.3386(3) 0.0239(8) Uani 1 d D
F11 F 0.1181(7) -0.5983(29) 0.3541(13) 0.033(3) Uani 1 d D
F12 F 0.0542(7) -0.8238(27) 0.4500(14) 0.033(3) Uani 1 d D
F13 F 0.0775(7) -0.2965(29) 0.7327(13) 0.033(3) Uani 1 d D
F14 F 0.1456(7) -0.0837(27) 0.6417(14) 0.033(3) Uani 1 d D
N11 N 0.2131(9) -0.3517(36) 0.4304(16) 0.025(5) Uiso 1 d D
N12 N 0.1635(9) -0.0226(36) 0.4158(18) 0.025(5) Uiso 1 d D
C11 C 0.1734(10) -0.2259(40) 0.4465(20) 0.020(3) Uiso 1 d D
C12 C 0.1351(10) -0.3398(41) 0.4973(20) 0.020(3) Uiso 1 d D
C13 C 0.1107(10) -0.5388(39) 0.4507(17) 0.020(3) Uiso 1 d D
C14 C 0.0766(10) -0.6450(35) 0.4981(19) 0.020(3) Uiso 1 d D
C15 C 0.0642(12) -0.5623(44) 0.5942(21) 0.020(3) Uiso 1 d D
C16 C 0.0870(12) -0.3755(42) 0.6394(19) 0.020(3) Uiso 1 d D
C17 C 0.1230(11) -0.2645(38) 0.5935(20) 0.020(3) Uiso 1 d D
Br2 Br 0.48232(15) 0.7227(6) 0.6402(3) 0.0349(11) Uani 1 d D
Se21 Se 0.29353(15) -0.0991(5) 0.1423(3) 0.0278(11) Uani 1 d D
Se22 Se 0.24285(15) 0.2176(6) 0.1189(3) 0.0276(10) Uani 1 d D
F21 F 0.3555(8) 0.0800(27) 0.5106(15) 0.038(6) Uani 1 d D
F22 F 0.4247(7) 0.2981(33) 0.6601(12) 0.034(5) Uani 1 d D
F23 F 0.4448(8) 0.8163(26) 0.3943(15) 0.035(5) Uani 1 d D
F24 F 0.3793(7) 0.5882(26) 0.2420(12) 0.026(5) Uani 1 d D
N21 N 0.3374(9) 0.0175(37) 0.2614(18) 0.028(7) Uiso 1 d D
N22 N 0.2858(9) 0.3417(37) 0.2357(18) 0.026(7) Uiso 1 d D
C21 C 0.3258(9) 0.2211(37) 0.2852(17) 0.007(6) Uiso 1 d D
C22 C 0.3649(11) 0.3312(41) 0.3727(19) 0.023(8) Uiso 1 d D
C23 C 0.3784(11) 0.2581(36) 0.4826(19) 0.016(7) Uiso 1 d D
C24 C 0.4136(11) 0.3712(42) 0.5590(17) 0.023(8) Uiso 1 d D
C25 C 0.4347(12) 0.5680(44) 0.5310(20) 0.027(8) Uiso 1 d D
C26 C 0.4239(12) 0.6361(41) 0.4259(20) 0.029(9) Uiso 1 d D
C27 C 0.3876(11) 0.5268(40) 0.3465(16) 0.014(7) Uiso 1 d D

loop_
_atom_type_symbol
_atom_type_description
_atom_type_scat_dispersion_real
_atom_type_scat_dispersion_imag
_atom_type_scat_source
C C 0.0033 0.0016 'International Tables Vol C Tables 4.2.6.8 and 6.1.1.4'
N N 0.0061 0.0033 'International Tables Vol C Tables 4.2.6.8 and 6.1.1.4'
F F 0.0171 0.0103 'International Tables Vol C Tables 4.2.6.8 and 6.1.1.4'
Br Br -0.2901 2.4595 'International Tables Vol C Tables 4.2.6.8 and 6.1.1.4'
Se Se -0.0929 2.2259 'International Tables Vol C Tables 4.2.6.8 and 6.1.1.4'

loop_
_geom_angle_atom_site_label_1
_geom_angle_atom_site_label_2
_geom_angle_atom_site_label_3
_geom_angle
N11 Se11 Se12 90.5(7)
N11 Se11 N21 169.7(8)
Se12 Se11 N21 88.6(4)
N11 Se11 Se21 156.0(7)
Se12 Se11 Se21 89.86(15)
N21 Se11 Se21 34.3(4)
N12 Se12 Se11 90.4(7)
N12 Se12 N22 172.3(9)
Se11 Se12 N22 91.8(4)
N12 Se12 Se22 154.0(8)
Se11 Se12 Se22 89.67(14)
N22 Se12 Se22 33.5(4)
C11 N11 Se11 115.3(16)
C11 N12 Se12 116.2(17)
N12 C11 N11 127.5(21)
N12 C11 C12 117.7(22)
N11 C11 C12 114.6(21)
C17 C12 C13 117.7(20)
C17 C12 C11 121.6(21)
C13 C12 C11 120.7(19)
F11 C13 C14 121.2(20)
F11 C13 C12 117.5(20)
C14 C13 C12 120.8(17)
F12 C14 C13 118.1(19)
F12 C14 C15 121.6(21)
C13 C14 C15 120.3(19)
C16 C15 C14 119.7(21)
C16 C15 Br1 121.2(17)
C14 C15 Br1 119.0(18)
F13 C16 C15 121.2(21)
F13 C16 C17 117.4(20)
C15 C16 C17 121.3(18)
F14 C17 C16 119.7(19)
F14 C17 C12 120.1(20)
C16 C17 C12 120.2(18)
N21 Se21 Se22 90.9(7)
N21 Se21 Se11 70.6(8)
Se22 Se21 Se11 91.87(14)
N22 Se22 Se21 90.7(7)
N22 Se22 Se12 69.5(8)
Se21 Se22 Se12 88.53(14)
C21 N21 Se21 114.7(17)
C21 N21 Se11 99.2(16)
Se21 N21 Se11 75.1(8)
C21 N22 Se22 115.6(16)
C21 N22 Se12 94.3(16)
Se22 N22 Se12 77.0(8)
N21 C21 N22 128.0(21)
N21 C21 C22 115.8(21)
N22 C21 C22 116.0(21)
C27 C22 C23 117.9(20)
C27 C22 C21 118.2(20)
C23 C22 C21 123.7(20)
F21 C23 C24 120.6(20)
F21 C23 C22 119.1(21)
C24 C23 C22 120.3(17)
F22 C24 C23 118.2(20)
F22 C24 C25 121.3(22)
C23 C24 C25 120.4(19)
C26 C25 C24 120.0(22)
C26 C25 Br2 120.7(18)
C24 C25 Br2 119.0(18)
F23 C26 C25 122.4(23)
F23 C26 C27 116.8(20)
C25 C26 C27 120.7(19)
F24 C27 C26 120.2(19)
F24 C27 C22 118.9(20)
C26 C27 C22 120.2(18)

loop_
_geom_bond_atom_site_label_1
_geom_bond_atom_site_label_2
_geom_bond_distance
Br1 C15 1.87(2)
Se11 N11 1.81(2)
Se11 Se12 2.359(5)
Se11 N21 3.04(3)
Se11 Se21 3.115(5)
Se12 N12 1.81(2)
Se12 N22 3.06(3)
Se12 Se22 3.187(5)
F11 C13 1.32(2)
F12 C14 1.32(2)
F13 C16 1.34(2)
F14 C17 1.34(2)
N11 C11 1.35(3)
N12 C11 1.31(3)
C11 C12 1.48(3)
C12 C17 1.39(3)
C12 C13 1.44(3)
C13 C14 1.35(3)
C14 C15 1.41(3)
C15 C16 1.36(3)
C16 C17 1.39(3)
Br2 C25 1.89(3)
Se21 N21 1.82(2)
Se21 Se22 2.336(5)
Se22 N22 1.80(2)
F21 C23 1.33(2)
F22 C24 1.31(2)
F23 C26 1.33(2)
F24 C27 1.33(2)
N21 C21 1.33(3)
N22 C21 1.32(3)
C21 C22 1.49(3)
C22 C27 1.41(3)
C22 C23 1.41(3)
C23 C24 1.36(3)
C24 C25 1.40(3)
C25 C26 1.35(3)
C26 C27 1.39(3)
